data_7005786
loop_
_publ_author_name
'Kilian, Petr'
'Slawin, Alexandra M. Z.'

_publ_section_title
;
 1,8,9-Substituted anthracenes, intramolecular phosphine donor
 stabilized metaphosphonate and phosphenium.
;
_journal_issue 30
_journal_name_full 'Dalton transactions (Cambridge, England : 2003)'
_journal_page_first 3289
_journal_page_last 3296
_journal_paper_doi 10.1039/b705286c
_journal_year 2007
_chemical_formula_moiety 'C26 H36 P2'
_chemical_formula_sum 'C26 H36 P2'
_chemical_formula_weight 410.49
_chemical_name_systematic
;
?
;
_space_group_IT_number 14
_symmetry_cell_setting monoclinic
_symmetry_space_group_name_Hall '-P 2ybc'
_symmetry_space_group_name_H-M 'P 1 21/c 1'
_atom_sites_solution_hydrogens geom
_atom_sites_solution_primary direct
_atom_sites_solution_secondary difmap
_audit_creation_method SHELXL-97
_cell_angle_alpha 90.00
_cell_angle_beta 102.265(10)
_cell_angle_gamma 90.00
_cell_formula_units_Z 4
_cell_length_a 14.671(11)
_cell_length_b 12.549(8)
_cell_length_c 13.131(10)
_cell_measurement_reflns_used 3870
_cell_measurement_temperature 93(2)
_cell_measurement_theta_max 25.3491
_cell_measurement_theta_min 2.1573
_cell_volume 2362(3)
_computing_cell_refinement 'CrystalClear (Rigaku Corp., 2004)'
_computing_data_collection 'CrystalClear (Rigaku Corp., 2004)'
_computing_data_reduction 'CrystalClear (Rigaku Corp., 2004)'
_computing_molecular_graphics 'Bruker SHELXTL'
_computing_publication_material 'Bruker SHELXTL'
_computing_structure_refinement 'SHELXL-97 (Sheldrick, 1997)'
_computing_structure_solution 'SHELXS-97 (Sheldrick, 1990)'
_diffrn_ambient_temperature 93(2)
_diffrn_detector_area_resol_mean 0.83
_diffrn_measured_fraction_theta_full 0.938
_diffrn_measured_fraction_theta_max 0.938
_diffrn_measurement_device_type CCD
_diffrn_measurement_method dtprofit.ref
_diffrn_radiation_monochromator confocal
_diffrn_radiation_source 'rotating anode'
_diffrn_radiation_type MoK\a
_diffrn_radiation_wavelength 0.71073
_diffrn_reflns_av_R_equivalents 0.0544
_diffrn_reflns_av_sigmaI/netI 0.0470
_diffrn_reflns_limit_h_max 17
_diffrn_reflns_limit_h_min -17
_diffrn_reflns_limit_k_max 14
_diffrn_reflns_limit_k_min -15
_diffrn_reflns_limit_l_max 13
_diffrn_reflns_limit_l_min -14
_diffrn_reflns_number 17029
_diffrn_reflns_theta_full 25.35
_diffrn_reflns_theta_max 25.35
_diffrn_reflns_theta_min 2.16
_exptl_absorpt_coefficient_mu 0.193
_exptl_absorpt_correction_T_max 1.0000
_exptl_absorpt_correction_T_min 0.6478
_exptl_absorpt_correction_type multi-scan
_exptl_crystal_colour Colourless
_exptl_crystal_density_diffrn 1.154
_exptl_crystal_density_method 'not measured'
_exptl_crystal_description Platelet
_exptl_crystal_F_000 888
_exptl_crystal_size_max 0.1000
_exptl_crystal_size_mid 0.1000
_exptl_crystal_size_min 0.0300
_refine_diff_density_max 0.463
_refine_diff_density_min -0.253
_refine_diff_density_rms 0.065
_refine_ls_extinction_method none
_refine_ls_goodness_of_fit_ref 1.041
_refine_ls_hydrogen_treatment constr
_refine_ls_matrix_type full
_refine_ls_number_parameters 254
_refine_ls_number_reflns 4044
_refine_ls_number_restraints 0
_refine_ls_restrained_S_all 1.041
_refine_ls_R_factor_all 0.0664
_refine_ls_R_factor_gt 0.0508
_refine_ls_shift/su_max 0.000
_refine_ls_shift/su_mean 0.000
_refine_ls_structure_factor_coef Fsqd
_refine_ls_weighting_details 'calc w=1/[\s^2^(Fo^2^)+(0.0820P)^2^+0.0000P] where P=(Fo^2^+2Fc^2^)/3'
_refine_ls_weighting_scheme calc
_refine_ls_wR_factor_gt 0.1226
_refine_ls_wR_factor_ref 0.1336
_reflns_number_gt 3204
_reflns_number_total 4044
_reflns_threshold_expression >2sigma(I)
_cod_data_source_file b705286c.txt
_cod_data_source_block 3
_cod_depositor_comments
;
The following automatic conversions were performed:
'_symmetry_cell_setting' value 'Monoclinic' changed to 'monoclinic'
according to '/home/saulius/struct/CIF-dictionaries/cif_core.dic'
dictionary named 'cif_core.dic' version 2.4.1 from 2010-06-29.

Automatic conversion script
Id: cif_fix_enum 1527 2010-12-29 10:47:43Z saulius 
;
_cod_original_sg_symbol_H-M P2(1)/c
_cod_database_code 7005786

loop_
_symmetry_equiv_pos_as_xyz
'x, y, z'
'-x, y+1/2, -z+1/2'
'-x, -y, -z'
'x, -y-1/2, z-1/2'

loop_
_atom_site_label
_atom_site_type_symbol
_atom_site_fract_x
_atom_site_fract_y
_atom_site_fract_z
_atom_site_U_iso_or_equiv
_atom_site_adp_type
_atom_site_occupancy
_atom_site_symmetry_multiplicity
_atom_site_calc_flag
_atom_site_refinement_flags
_atom_site_disorder_assembly
_atom_site_disorder_group
P1 P 0.29733(4) -0.14951(4) 0.02383(5) 0.02139(18) Uani 1 1 d . . .
C1 C 0.38900(15) -0.12606(17) 0.14209(17) 0.0207(5) Uani 1 1 d . . .
C2 C 0.46759(16) -0.18743(18) 0.16873(18) 0.0240(5) Uani 1 1 d . . .
H2A H 0.4755 -0.2453 0.1248 0.029 Uiso 1 1 calc R . .
C3 C 0.53791(16) -0.16803(18) 0.25962(18) 0.0259(5) Uani 1 1 d . . .
H3A H 0.5921 -0.2115 0.2744 0.031 Uiso 1 1 calc R . .
C4 C 0.52770(15) -0.08801(17) 0.32471(18) 0.0239(5) Uani 1 1 d . . .
H4A H 0.5751 -0.0753 0.3850 0.029 Uiso 1 1 calc R . .
C5 C 0.44642(15) -0.02212(17) 0.30406(16) 0.0211(5) Uani 1 1 d . . .
C6 C 0.43300(15) 0.05833(17) 0.37248(17) 0.0217(5) Uani 1 1 d . . .
H6A H 0.4793 0.0696 0.4341 0.026 Uiso 1 1 calc R . .
C7 C 0.35338(15) 0.12318(17) 0.35333(17) 0.0213(5) Uani 1 1 d . . .
C8 C 0.34009(16) 0.20415(17) 0.42548(17) 0.0239(5) Uani 1 1 d . . .
H8A H 0.3861 0.2149 0.4875 0.029 Uiso 1 1 calc R . .
C9 C 0.26232(16) 0.26562(18) 0.40604(18) 0.0261(5) Uani 1 1 d . . .
H9A H 0.2539 0.3189 0.4546 0.031 Uiso 1 1 calc R . .
C10 C 0.19356(16) 0.25070(18) 0.31360(18) 0.0251(5) Uani 1 1 d . . .
H10A H 0.1396 0.2946 0.3019 0.030 Uiso 1 1 calc R . .
C11 C 0.20167(15) 0.17530(17) 0.23996(17) 0.0205(5) Uani 1 1 d . . .
P11 P 0.11515(4) 0.16049(4) 0.11612(5) 0.02159(18) Uani 1 1 d . . .
C12 C 0.28368(14) 0.10794(16) 0.25982(17) 0.0191(5) Uani 1 1 d . . .
C13 C 0.29784(14) 0.02726(16) 0.19107(17) 0.0201(5) Uani 1 1 d . . .
H13A H 0.2523 0.0175 0.1285 0.024 Uiso 1 1 calc R . .
C14 C 0.37584(15) -0.03955(17) 0.21031(17) 0.0203(5) Uani 1 1 d . . .
C15 C 0.32087(16) -0.28806(17) -0.01360(18) 0.0265(5) Uani 1 1 d . . .
H15A H 0.3882 -0.2952 -0.0164 0.032 Uiso 1 1 calc R . .
C16 C 0.29799(17) -0.36499(19) 0.0678(2) 0.0331(6) Uani 1 1 d . . .
H16A H 0.3104 -0.4383 0.0487 0.050 Uiso 1 1 calc R . .
H16B H 0.2321 -0.3578 0.0706 0.050 Uiso 1 1 calc R . .
H16C H 0.3369 -0.3482 0.1363 0.050 Uiso 1 1 calc R . .
C17 C 0.25989(17) -0.31355(19) -0.12133(19) 0.0321(6) Uani 1 1 d . . .
H17A H 0.2726 -0.3864 -0.1413 0.048 Uiso 1 1 calc R . .
H17B H 0.2743 -0.2634 -0.1729 0.048 Uiso 1 1 calc R . .
H17C H 0.1939 -0.3071 -0.1184 0.048 Uiso 1 1 calc R . .
C18 C 0.34528(16) -0.06179(19) -0.06785(18) 0.0281(5) Uani 1 1 d . . .
H18A H 0.3619 0.0067 -0.0295 0.034 Uiso 1 1 calc R . .
C19 C 0.43488(17) -0.1002(2) -0.0965(2) 0.0329(6) Uani 1 1 d . . .
H19A H 0.4543 -0.0490 -0.1441 0.049 Uiso 1 1 calc R . .
H19B H 0.4242 -0.1699 -0.1307 0.049 Uiso 1 1 calc R . .
H19C H 0.4839 -0.1066 -0.0333 0.049 Uiso 1 1 calc R . .
C20 C 0.26994(18) -0.0330(2) -0.1629(2) 0.0369(6) Uani 1 1 d . . .
H20A H 0.2966 0.0132 -0.2093 0.055 Uiso 1 1 calc R . .
H20B H 0.2190 0.0045 -0.1404 0.055 Uiso 1 1 calc R . .
H20C H 0.2458 -0.0982 -0.2002 0.055 Uiso 1 1 calc R . .
C21 C 0.02494(16) 0.07252(18) 0.15499(18) 0.0275(5) Uani 1 1 d . . .
H21A H -0.0291 0.0697 0.0941 0.033 Uiso 1 1 calc R . .
C22 C 0.06265(18) -0.04058(19) 0.1726(2) 0.0372(6) Uani 1 1 d . . .
H22A H 0.0153 -0.0865 0.1925 0.056 Uiso 1 1 calc R . .
H22B H 0.1189 -0.0405 0.2283 0.056 Uiso 1 1 calc R . .
H22C H 0.0780 -0.0675 0.1082 0.056 Uiso 1 1 calc R . .
C23 C -0.01296(17) 0.1109(2) 0.2478(2) 0.0373(6) Uani 1 1 d . . .
H23A H -0.0595 0.0601 0.2619 0.056 Uiso 1 1 calc R . .
H23B H -0.0420 0.1810 0.2323 0.056 Uiso 1 1 calc R . .
H23C H 0.0383 0.1162 0.3092 0.056 Uiso 1 1 calc R . .
C24 C 0.05710(16) 0.29330(18) 0.10003(19) 0.0276(5) Uani 1 1 d . . .
H24A H 0.0355 0.3117 0.1652 0.033 Uiso 1 1 calc R . .
C25 C 0.12628(18) 0.37795(18) 0.0800(2) 0.0330(6) Uani 1 1 d . . .
H25A H 0.0957 0.4478 0.0722 0.049 Uiso 1 1 calc R . .
H25B H 0.1474 0.3604 0.0160 0.049 Uiso 1 1 calc R . .
H25C H 0.1800 0.3799 0.1388 0.049 Uiso 1 1 calc R . .
C26 C -0.02682(17) 0.2874(2) 0.0093(2) 0.0347(6) Uani 1 1 d . . .
H26A H -0.0582 0.3568 0.0003 0.052 Uiso 1 1 calc R . .
H26B H -0.0703 0.2330 0.0239 0.052 Uiso 1 1 calc R . .
H26C H -0.0060 0.2687 -0.0545 0.052 Uiso 1 1 calc R . .

loop_
_atom_site_aniso_label
_atom_site_aniso_U_11
_atom_site_aniso_U_22
_atom_site_aniso_U_33
_atom_site_aniso_U_23
_atom_site_aniso_U_13
_atom_site_aniso_U_12
P1 0.0204(3) 0.0217(3) 0.0215(4) -0.0025(2) 0.0034(2) 0.0020(2)
C1 0.0217(11) 0.0211(11) 0.0195(13) -0.0003(9) 0.0049(9) -0.0004(8)
C2 0.0263(12) 0.0223(11) 0.0241(14) -0.0018(10) 0.0071(10) 0.0002(9)
C3 0.0238(12) 0.0300(13) 0.0241(14) 0.0047(10) 0.0054(10) 0.0043(9)
C4 0.0234(12) 0.0262(12) 0.0216(13) 0.0020(10) 0.0037(9) -0.0011(9)
C5 0.0238(11) 0.0214(11) 0.0187(13) 0.0023(9) 0.0060(9) -0.0022(9)
C6 0.0221(11) 0.0248(12) 0.0172(12) 0.0010(9) 0.0021(9) -0.0034(9)
C7 0.0248(12) 0.0227(11) 0.0178(13) 0.0020(9) 0.0076(9) -0.0015(9)
C8 0.0292(13) 0.0258(12) 0.0167(13) -0.0011(9) 0.0048(10) -0.0048(9)
C9 0.0334(13) 0.0231(11) 0.0243(14) -0.0052(10) 0.0116(10) -0.0018(10)
C10 0.0260(12) 0.0245(12) 0.0263(14) -0.0012(10) 0.0089(10) 0.0015(9)
C11 0.0230(11) 0.0207(11) 0.0187(13) 0.0009(9) 0.0069(9) -0.0014(9)
P11 0.0227(3) 0.0205(3) 0.0218(4) 0.0004(2) 0.0052(2) 0.0021(2)
C12 0.0205(11) 0.0184(11) 0.0191(13) 0.0025(9) 0.0060(9) -0.0028(8)
C13 0.0215(11) 0.0200(11) 0.0191(13) 0.0012(9) 0.0053(9) -0.0015(9)
C14 0.0229(11) 0.0213(11) 0.0176(13) 0.0013(9) 0.0062(9) -0.0040(9)
C15 0.0250(12) 0.0239(12) 0.0290(14) -0.0034(10) 0.0021(10) 0.0027(9)
C16 0.0318(14) 0.0261(12) 0.0400(16) 0.0013(11) 0.0046(11) 0.0005(10)
C17 0.0331(14) 0.0280(13) 0.0338(16) -0.0108(11) 0.0040(11) 0.0011(10)
C18 0.0322(13) 0.0257(12) 0.0255(14) 0.0026(10) 0.0041(10) 0.0005(10)
C19 0.0334(14) 0.0357(14) 0.0304(15) 0.0039(11) 0.0086(11) -0.0015(11)
C20 0.0420(15) 0.0324(14) 0.0337(16) 0.0051(11) 0.0023(12) 0.0021(11)
C21 0.0256(12) 0.0302(13) 0.0257(14) 0.0013(10) 0.0033(10) -0.0046(10)
C22 0.0385(15) 0.0288(13) 0.0450(17) 0.0072(12) 0.0104(12) -0.0072(11)
C23 0.0301(14) 0.0476(16) 0.0363(17) 0.0037(13) 0.0121(12) -0.0052(12)
C24 0.0309(13) 0.0240(12) 0.0291(15) 0.0011(10) 0.0093(11) 0.0041(10)
C25 0.0447(16) 0.0210(12) 0.0331(15) 0.0015(10) 0.0077(12) 0.0018(10)
C26 0.0331(14) 0.0316(14) 0.0376(16) 0.0073(11) 0.0036(11) 0.0083(11)

loop_
_atom_type_symbol
_atom_type_description
_atom_type_scat_dispersion_real
_atom_type_scat_dispersion_imag
_atom_type_scat_source
C C 0.0033 0.0016 'International Tables Vol C Tables 4.2.6.8 and 6.1.1.4'
H H 0.0000 0.0000 'International Tables Vol C Tables 4.2.6.8 and 6.1.1.4'
P P 0.1023 0.0942 'International Tables Vol C Tables 4.2.6.8 and 6.1.1.4'

loop_
_geom_angle_atom_site_label_1
_geom_angle_atom_site_label_2
_geom_angle_atom_site_label_3
_geom_angle
_geom_angle_site_symmetry_1
_geom_angle_site_symmetry_3
_geom_angle_publ_flag
C1 P1 C15 103.18(10) . . ?
C1 P1 C18 98.09(11) . . ?
C15 P1 C18 105.27(11) . . ?
C2 C1 C14 118.7(2) . . ?
C2 C1 P1 123.22(17) . . ?
C14 C1 P1 118.08(16) . . ?
C1 C2 C3 122.6(2) . . ?
C1 C2 H2A 118.7 . . ?
C3 C2 H2A 118.7 . . ?
C4 C3 C2 120.1(2) . . ?
C4 C3 H3A 120.0 . . ?
C2 C3 H3A 120.0 . . ?
C3 C4 C5 120.8(2) . . ?
C3 C4 H4A 119.6 . . ?
C5 C4 H4A 119.6 . . ?
C6 C5 C4 121.6(2) . . ?
C6 C5 C14 119.0(2) . . ?
C4 C5 C14 119.4(2) . . ?
C5 C6 C7 122.1(2) . . ?
C5 C6 H6A 118.9 . . ?
C7 C6 H6A 118.9 . . ?
C6 C7 C8 121.3(2) . . ?
C6 C7 C12 119.4(2) . . ?
C8 C7 C12 119.3(2) . . ?
C9 C8 C7 120.5(2) . . ?
C9 C8 H8A 119.8 . . ?
C7 C8 H8A 119.8 . . ?
C8 C9 C10 120.3(2) . . ?
C8 C9 H9A 119.9 . . ?
C10 C9 H9A 119.9 . . ?
C11 C10 C9 122.8(2) . . ?
C11 C10 H10A 118.6 . . ?
C9 C10 H10A 118.6 . . ?
C10 C11 C12 117.9(2) . . ?
C10 C11 P11 122.81(17) . . ?
C12 C11 P11 119.28(16) . . ?
C11 P11 C24 102.82(11) . . ?
C11 P11 C21 102.25(11) . . ?
C24 P11 C21 103.03(11) . . ?
C13 C12 C7 118.15(19) . . ?
C13 C12 C11 122.5(2) . . ?
C7 C12 C11 119.37(19) . . ?
C14 C13 C12 123.0(2) . . ?
C14 C13 H13A 118.5 . . ?
C12 C13 H13A 118.5 . . ?
C13 C14 C1 123.4(2) . . ?
C13 C14 C5 118.3(2) . . ?
C1 C14 C5 118.35(19) . . ?
C16 C15 C17 109.9(2) . . ?
C16 C15 P1 108.96(17) . . ?
C17 C15 P1 109.46(15) . . ?
C16 C15 H15A 109.5 . . ?
C17 C15 H15A 109.5 . . ?
P1 C15 H15A 109.5 . . ?
C15 C16 H16A 109.5 . . ?
C15 C16 H16B 109.5 . . ?
H16A C16 H16B 109.5 . . ?
C15 C16 H16C 109.5 . . ?
H16A C16 H16C 109.5 . . ?
H16B C16 H16C 109.5 . . ?
C15 C17 H17A 109.5 . . ?
C15 C17 H17B 109.5 . . ?
H17A C17 H17B 109.5 . . ?
C15 C17 H17C 109.5 . . ?
H17A C17 H17C 109.5 . . ?
H17B C17 H17C 109.5 . . ?
C19 C18 C20 112.8(2) . . ?
C19 C18 P1 115.77(17) . . ?
C20 C18 P1 111.06(17) . . ?
C19 C18 H18A 105.4 . . ?
C20 C18 H18A 105.4 . . ?
P1 C18 H18A 105.4 . . ?
C18 C19 H19A 109.5 . . ?
C18 C19 H19B 109.5 . . ?
H19A C19 H19B 109.5 . . ?
C18 C19 H19C 109.5 . . ?
H19A C19 H19C 109.5 . . ?
H19B C19 H19C 109.5 . . ?
C18 C20 H20A 109.5 . . ?
C18 C20 H20B 109.5 . . ?
H20A C20 H20B 109.5 . . ?
C18 C20 H20C 109.5 . . ?
H20A C20 H20C 109.5 . . ?
H20B C20 H20C 109.5 . . ?
C23 C21 C22 110.9(2) . . ?
C23 C21 P11 115.54(17) . . ?
C22 C21 P11 109.58(17) . . ?
C23 C21 H21A 106.8 . . ?
C22 C21 H21A 106.8 . . ?
P11 C21 H21A 106.8 . . ?
C21 C22 H22A 109.5 . . ?
C21 C22 H22B 109.5 . . ?
H22A C22 H22B 109.5 . . ?
C21 C22 H22C 109.5 . . ?
H22A C22 H22C 109.5 . . ?
H22B C22 H22C 109.5 . . ?
C21 C23 H23A 109.5 . . ?
C21 C23 H23B 109.5 . . ?
H23A C23 H23B 109.5 . . ?
C21 C23 H23C 109.5 . . ?
H23A C23 H23C 109.5 . . ?
H23B C23 H23C 109.5 . . ?
C26 C24 C25 110.8(2) . . ?
C26 C24 P11 108.64(16) . . ?
C25 C24 P11 109.67(17) . . ?
C26 C24 H24A 109.2 . . ?
C25 C24 H24A 109.2 . . ?
P11 C24 H24A 109.2 . . ?
C24 C25 H25A 109.5 . . ?
C24 C25 H25B 109.5 . . ?
H25A C25 H25B 109.5 . . ?
C24 C25 H25C 109.5 . . ?
H25A C25 H25C 109.5 . . ?
H25B C25 H25C 109.5 . . ?
C24 C26 H26A 109.5 . . ?
C24 C26 H26B 109.5 . . ?
H26A C26 H26B 109.5 . . ?
C24 C26 H26C 109.5 . . ?
H26A C26 H26C 109.5 . . ?
H26B C26 H26C 109.5 . . ?

loop_
_geom_bond_atom_site_label_1
_geom_bond_atom_site_label_2
_geom_bond_distance
_geom_bond_site_symmetry_2
_geom_bond_publ_flag
P1 C1 1.849(2) . ?
P1 C15 1.859(2) . ?
P1 C18 1.875(2) . ?
C1 C2 1.369(3) . ?
C1 C14 1.446(3) . ?
C2 C3 1.423(3) . ?
C2 H2A 0.9500 . ?
C3 C4 1.348(3) . ?
C3 H3A 0.9500 . ?
C4 C5 1.429(3) . ?
C4 H4A 0.9500 . ?
C5 C6 1.393(3) . ?
C5 C14 1.447(3) . ?
C6 C7 1.402(3) . ?
C6 H6A 0.9500 . ?
C7 C8 1.431(3) . ?
C7 C12 1.434(3) . ?
C8 C9 1.356(3) . ?
C8 H8A 0.9500 . ?
C9 C10 1.416(3) . ?
C9 H9A 0.9500 . ?
C10 C11 1.376(3) . ?
C10 H10A 0.9500 . ?
C11 C12 1.448(3) . ?
C11 P11 1.847(3) . ?
P11 C24 1.863(3) . ?
P11 C21 1.876(2) . ?
C12 C13 1.401(3) . ?
C13 C14 1.398(3) . ?
C13 H13A 0.9500 . ?
C15 C16 1.530(3) . ?
C15 C17 1.538(3) . ?
C15 H15A 1.0000 . ?
C16 H16A 0.9800 . ?
C16 H16B 0.9800 . ?
C16 H16C 0.9800 . ?
C17 H17A 0.9800 . ?
C17 H17B 0.9800 . ?
C17 H17C 0.9800 . ?
C18 C19 1.521(3) . ?
C18 C20 1.524(3) . ?
C18 H18A 1.0000 . ?
C19 H19A 0.9800 . ?
C19 H19B 0.9800 . ?
C19 H19C 0.9800 . ?
C20 H20A 0.9800 . ?
C20 H20B 0.9800 . ?
C20 H20C 0.9800 . ?
C21 C23 1.522(3) . ?
C21 C22 1.523(3) . ?
C21 H21A 1.0000 . ?
C22 H22A 0.9800 . ?
C22 H22B 0.9800 . ?
C22 H22C 0.9800 . ?
C23 H23A 0.9800 . ?
C23 H23B 0.9800 . ?
C23 H23C 0.9800 . ?
C24 C26 1.522(3) . ?
C24 C25 1.530(3) . ?
C24 H24A 1.0000 . ?
C25 H25A 0.9800 . ?
C25 H25B 0.9800 . ?
C25 H25C 0.9800 . ?
C26 H26A 0.9800 . ?
C26 H26B 0.9800 . ?
C26 H26C 0.9800 . ?

loop_
_geom_torsion_atom_site_label_1
_geom_torsion_atom_site_label_2
_geom_torsion_atom_site_label_3
_geom_torsion_atom_site_label_4
_geom_torsion
_geom_torsion_site_symmetry_1
_geom_torsion_site_symmetry_2
_geom_torsion_site_symmetry_3
_geom_torsion_site_symmetry_4
_geom_torsion_publ_flag
C15 P1 C1 C2 17.4(2) . . . . ?
C18 P1 C1 C2 -90.5(2) . . . . ?
C15 P1 C1 C14 -161.61(17) . . . . ?
C18 P1 C1 C14 90.55(18) . . . . ?
C14 C1 C2 C3 -1.5(3) . . . . ?
P1 C1 C2 C3 179.55(17) . . . . ?
C1 C2 C3 C4 1.5(3) . . . . ?
C2 C3 C4 C5 0.4(3) . . . . ?
C3 C4 C5 C6 177.5(2) . . . . ?
C3 C4 C5 C14 -2.0(3) . . . . ?
C4 C5 C6 C7 -179.7(2) . . . . ?
C14 C5 C6 C7 -0.2(3) . . . . ?
C5 C6 C7 C8 178.87(19) . . . . ?
C5 C6 C7 C12 -0.9(3) . . . . ?
C6 C7 C8 C9 -179.5(2) . . . . ?
C12 C7 C8 C9 0.3(3) . . . . ?
C7 C8 C9 C10 -0.4(3) . . . . ?
C8 C9 C10 C11 -0.3(3) . . . . ?
C9 C10 C11 C12 1.0(3) . . . . ?
C9 C10 C11 P11 -176.65(17) . . . . ?
C10 C11 P11 C24 21.7(2) . . . . ?
C12 C11 P11 C24 -155.90(16) . . . . ?
C10 C11 P11 C21 -84.9(2) . . . . ?
C12 C11 P11 C21 97.48(18) . . . . ?
C6 C7 C12 C13 0.6(3) . . . . ?
C8 C7 C12 C13 -179.24(19) . . . . ?
C6 C7 C12 C11 -179.74(19) . . . . ?
C8 C7 C12 C11 0.5(3) . . . . ?
C10 C11 C12 C13 178.62(19) . . . . ?
P11 C11 C12 C13 -3.7(3) . . . . ?
C10 C11 C12 C7 -1.1(3) . . . . ?
P11 C11 C12 C7 176.65(15) . . . . ?
C7 C12 C13 C14 0.9(3) . . . . ?
C11 C12 C13 C14 -178.77(19) . . . . ?
C12 C13 C14 C1 177.14(19) . . . . ?
C12 C13 C14 C5 -2.0(3) . . . . ?
C2 C1 C14 C13 -179.4(2) . . . . ?
P1 C1 C14 C13 -0.3(3) . . . . ?
C2 C1 C14 C5 -0.2(3) . . . . ?
P1 C1 C14 C5 178.78(15) . . . . ?
C6 C5 C14 C13 1.6(3) . . . . ?
C4 C5 C14 C13 -178.87(18) . . . . ?
C6 C5 C14 C1 -177.60(18) . . . . ?
C4 C5 C14 C1 2.0(3) . . . . ?
C1 P1 C15 C16 68.86(18) . . . . ?
C18 P1 C15 C16 171.20(16) . . . . ?
C1 P1 C15 C17 -170.94(16) . . . . ?
C18 P1 C15 C17 -68.60(19) . . . . ?
C1 P1 C18 C19 69.3(2) . . . . ?
C15 P1 C18 C19 -36.8(2) . . . . ?
C1 P1 C18 C20 -160.46(17) . . . . ?
C15 P1 C18 C20 93.42(18) . . . . ?
C11 P11 C21 C23 53.1(2) . . . . ?
C24 P11 C21 C23 -53.3(2) . . . . ?
C11 P11 C21 C22 -72.93(19) . . . . ?
C24 P11 C21 C22 -179.38(17) . . . . ?
C11 P11 C24 C26 -171.17(16) . . . . ?
C21 P11 C24 C26 -65.15(19) . . . . ?
C11 P11 C24 C25 67.61(18) . . . . ?
C21 P11 C24 C25 173.64(16) . . . . ?

loop_
_cod_related_entry_id
_cod_related_entry_database
_cod_related_entry_code
1 ChemSpider 21143691
